data_4134891
loop_
_publ_author_name
'Amombo Noa, Francoise M.'
'Svensson Grape, Erik'
'Br\"ulls, Steffen M'
'Cheung, Ocean'
'Malmberg, Per'
'Inge, A. Ken'
'McKenzie, Christine J.'
'M\%artensson, Jerker'
'Ohrstrom, Lars'

_publ_section_title
;
 Metal-Organic Frameworks with Hexakis(4-carboxyphenyl)benzene -
 Extensions to Reticular Chemistry and Introducing Foldable Nets.
;
_journal_name_full 'Journal of the American Chemical Society'
_journal_paper_doi 10.1021/jacs.0c02984
_journal_year 2020
_chemical_formula_sum 'C32 H31 Cu N2 O10'
_chemical_formula_weight 667.13
_space_group_crystal_system triclinic
_space_group_IT_number 2
_space_group_name_Hall '-P 1'
_space_group_name_H-M_alt 'P -1'
_atom_sites_solution_hydrogens mixed
_audit_creation_method SHELXL-2018/3
_cell_angle_alpha 74.195(3)
_cell_angle_beta 86.514(3)
_cell_angle_gamma 82.047(3)
_cell_formula_units_Z 2
_cell_length_a 7.9251(9)
_cell_length_b 12.7380(14)
_cell_length_c 16.6928(19)
_cell_measurement_reflns_used 36165
_cell_measurement_temperature 206(2)
_cell_measurement_theta_max 26.313
_cell_measurement_theta_min 2.356
_cell_volume 1605.4(3)
_computing_structure_refinement 'SHELXL-2018/3 (Sheldrick, 2018)'
_computing_structure_solution 'SHELXT 2018/2 (Sheldrick, 2018)'
_diffrn_ambient_temperature 206(2)
_diffrn_measured_fraction_theta_full 0.997
_diffrn_measured_fraction_theta_max 0.997
_diffrn_measurement_device_type 'Bruker APEX-II CCD'
_diffrn_radiation_type MoK\a
_diffrn_radiation_wavelength 0.71073
_diffrn_reflns_av_R_equivalents 0.0642
_diffrn_reflns_av_unetI/netI 0.0378
_diffrn_reflns_Laue_measured_fraction_full 0.997
_diffrn_reflns_Laue_measured_fraction_max 0.997
_diffrn_reflns_limit_h_max 8
_diffrn_reflns_limit_h_min -8
_diffrn_reflns_limit_k_max 14
_diffrn_reflns_limit_k_min -14
_diffrn_reflns_limit_l_max 18
_diffrn_reflns_limit_l_min -18
_diffrn_reflns_number 36165
_diffrn_reflns_point_group_measured_fraction_full 0.997
_diffrn_reflns_point_group_measured_fraction_max 0.997
_diffrn_reflns_theta_full 26.313
_diffrn_reflns_theta_max 26.313
_diffrn_reflns_theta_min 2.356
_exptl_absorpt_coefficient_mu 0.739
_exptl_absorpt_correction_T_max 0.936
_exptl_absorpt_correction_T_min 0.825
_exptl_absorpt_correction_type multi-scan
_exptl_absorpt_process_details '(SADABS; Sheldrick, 1996)'
_exptl_crystal_colour 'dark blue'
_exptl_crystal_density_diffrn 1.380
_exptl_crystal_density_meas ?
_exptl_crystal_density_method 'not measured'
_exptl_crystal_description block
_exptl_crystal_F_000 692
_exptl_crystal_size_max 0.26
_exptl_crystal_size_mid 0.13
_exptl_crystal_size_min 0.09
_refine_diff_density_max 0.977
_refine_diff_density_min -0.530
_refine_diff_density_rms 0.109
_refine_ls_extinction_method none
_refine_ls_goodness_of_fit_ref 1.180
_refine_ls_hydrogen_treatment mixed
_refine_ls_matrix_type full
_refine_ls_number_parameters 418
_refine_ls_number_reflns 4627
_refine_ls_number_restraints 8
_refine_ls_restrained_S_all 1.179
_refine_ls_R_factor_all 0.0895
_refine_ls_R_factor_gt 0.0773
_refine_ls_shift/su_max 0.008
_refine_ls_shift/su_mean 0.001
_refine_ls_structure_factor_coef Fsqd
_refine_ls_weighting_details 'w=1/[\s^2^(Fo^2^)+(0.0242P)^2^+15.8522P] where P=(Fo^2^+2Fc^2^)/3'
_refine_ls_weighting_scheme calc
_refine_ls_wR_factor_gt 0.2033
_refine_ls_wR_factor_ref 0.2086
_reflns_Friedel_coverage 0.000
_reflns_number_gt 3934
_reflns_number_total 4627
_reflns_threshold_expression 'I > 2\s(I)'
_cod_data_source_file ja0c02984_si_006.cif
_cod_data_source_block C:CTH-12
_cod_depositor_comments
;
The following automatic conversions were performed:

data item '_exptl_crystal_density_meas' value 'none' was changed to
'?' -- the value is perceived as not measured.

Automatic conversion script
Id: cif_fix_values 7556 2019-12-06 15:28:31Z antanas 
;
_cod_database_code 4134891
_shelx_shelxl_version_number 2018/3
_shelx_space_group_comment
;
The symmetry employed for this shelxl refinement is uniquely defined
by the following loop, which should always be used as a source of
symmetry information in preference to the above space-group names.
They are only intended as comments.
;
_exptl_absorpt_special_details 'Absorption corrections were made using the program SADABS (Sheldrick, 1996)'

loop_
_space_group_symop_operation_xyz
'x, y, z'
'-x, -y, -z'

loop_
_atom_site_label
_atom_site_type_symbol
_atom_site_fract_x
_atom_site_fract_y
_atom_site_fract_z
_atom_site_U_iso_or_equiv
_atom_site_adp_type
_atom_site_occupancy
_atom_site_site_symmetry_order
_atom_site_calc_flag
_atom_site_refinement_flags_posn
_atom_site_refinement_flags_adp
_atom_site_refinement_flags_occupancy
_atom_site_disorder_assembly
_atom_site_disorder_group
Cu01 Cu 0.53592(13) 0.58363(8) 0.02412(6) 0.0353(3) Uani 1 1 d . . . . .
O002 O 0.6326(7) 0.4653(4) 0.1178(3) 0.0406(14) Uani 1 1 d . . . . .
O003 O 0.2453(7) 0.4442(5) 0.5632(4) 0.0501(17) Uani 1 1 d D . . . .
O004 O 0.5727(9) 0.3231(5) 0.0779(4) 0.0580(19) Uani 1 1 d . . . . .
O005 O 0.5092(8) -0.0652(5) 0.9254(4) 0.0620(19) Uani 1 1 d D . . . .
O006 O 0.6511(9) 0.0711(6) 0.9321(4) 0.069(2) Uani 1 1 d D . . . .
O007 O 0.2553(9) 0.4397(7) 0.0422(5) 0.071(2) Uani 1 1 d . . . . .
O008 O 0.1091(8) 0.2962(5) 0.5944(5) 0.069(2) Uani 1 1 d . . . . .
C009 C 0.9358(8) 0.0022(5) 0.5785(4) 0.0186(15) Uani 1 1 d . . . . .
O00A O -0.0307(8) 0.5413(6) 0.6149(5) 0.068(2) Uani 1 1 d . . . . .
C00B C 0.8604(8) 0.0016(5) 0.6640(4) 0.0205(15) Uani 1 1 d . . . . .
C00C C 0.7005(8) 0.1504(5) 0.5208(4) 0.0191(15) Uani 1 1 d . . . . .
O00D O 0.3155(9) 0.5803(7) 0.0817(4) 0.068(2) Uani 1 1 d . . . . .
C00E C 0.8594(8) 0.0768(5) 0.5093(4) 0.0181(14) Uani 1 1 d . . . . .
C00F C 0.7099(8) 0.2884(6) 0.2043(4) 0.0241(16) Uani 1 1 d . . . . .
C00G C 0.8444(8) 0.1506(6) 0.3527(4) 0.0212(15) Uani 1 1 d . . . . .
C00H C 0.9239(9) 0.0752(5) 0.4290(4) 0.0205(15) Uani 1 1 d . . . . .
C00I C 0.6983(9) 0.2610(6) 0.5145(4) 0.0258(16) Uani 1 1 d . . . . .
H00I H 0.797864 0.293655 0.500669 0.031 Uiso 1 1 calc R U . . .
C00J C 0.8528(8) 0.2618(6) 0.3319(4) 0.0226(16) Uani 1 1 d . . . . .
H00J H 0.904658 0.291260 0.367900 0.027 Uiso 1 1 calc R U . . .
C00K C 0.7831(9) -0.0888(6) 0.7098(4) 0.0263(16) Uani 1 1 d . . . . .
H00K H 0.783383 -0.149324 0.688781 0.032 Uiso 1 1 calc R U . . .
C00L C 0.7658(9) 0.1093(6) 0.2978(4) 0.0266(16) Uani 1 1 d . . . . .
H00L H 0.756603 0.034502 0.310865 0.032 Uiso 1 1 calc R U . . .
C00M C 0.7048(10) 0.0012(7) 0.8165(4) 0.0341(19) Uani 1 1 d . . . . .
C00N C 0.8617(9) 0.0895(6) 0.6952(4) 0.0283(17) Uani 1 1 d . . . . .
H00N H 0.915622 0.149041 0.665207 0.034 Uiso 1 1 calc R U . . .
C00O C 0.6340(9) 0.3642(7) 0.1265(5) 0.0311(18) Uani 1 1 d . . . . .
C00P C 0.5501(9) 0.1039(6) 0.5437(5) 0.0297(17) Uani 1 1 d . . . . .
H00P H 0.550508 0.029149 0.549431 0.036 Uiso 1 1 calc R U . . .
C00Q C 0.7867(9) 0.3300(6) 0.2599(4) 0.0271(17) Uani 1 1 d . . . . .
H00Q H 0.793035 0.405076 0.247748 0.033 Uiso 1 1 calc R U . . .
C00R C 0.3984(9) 0.2768(6) 0.5514(5) 0.0287(17) Uani 1 1 d . . . . .
C00S C 0.5473(9) 0.3235(6) 0.5290(5) 0.0277(17) Uani 1 1 d . . . . .
H00S H 0.546503 0.398218 0.523474 0.033 Uiso 1 1 calc R U . . .
C00T C 0.7010(9) 0.1779(6) 0.2242(5) 0.0308(18) Uani 1 1 d . . . . .
H00T H 0.650709 0.148594 0.187666 0.037 Uiso 1 1 calc R U . . .
N00U N -0.2950(9) 0.5214(7) 0.6729(5) 0.057(2) Uani 1 1 d . . . . .
C00V C 0.4009(9) 0.1659(6) 0.5582(5) 0.0319(18) Uani 1 1 d . . . . .
H00V H 0.301442 0.133250 0.572613 0.038 Uiso 1 1 calc R U . . .
C00W C 0.7069(10) -0.0886(6) 0.7855(5) 0.0327(18) Uani 1 1 d . . . . .
H00W H 0.656374 -0.149365 0.816027 0.039 Uiso 1 1 calc R U . . .
C00X C 0.7825(10) 0.0912(7) 0.7719(4) 0.0344(19) Uani 1 1 d . . . . .
H00X H 0.781948 0.151809 0.792908 0.041 Uiso 1 1 calc R U . . .
O00Y O 0.600(2) 0.7027(12) 0.0862(11) 0.066(5) Uiso 0.53(2) 1 d . . P A 1
C00Z C 0.2362(10) 0.3393(7) 0.5708(5) 0.040(2) Uani 1 1 d . . . . .
C010 C 0.6160(11) 0.0025(8) 0.8968(5) 0.040(2) Uani 1 1 d . . . . .
C011 C -0.1493(12) 0.4853(9) 0.6405(7) 0.055(3) Uani 1 1 d . . . . .
H011 H -0.134641 0.413136 0.636595 0.066 Uiso 1 1 calc R U . . .
C012 C 0.2225(13) 0.5112(13) 0.0802(7) 0.067(3) Uani 1 1 d . . . . .
C013 C -0.3277(13) 0.6329(9) 0.6786(8) 0.072(3) Uani 1 1 d . . . . .
H01A H -0.225205 0.667026 0.664812 0.108 Uiso 1 1 calc R U . . .
H01B H -0.364814 0.633402 0.734303 0.108 Uiso 1 1 calc R U . . .
H01C H -0.414857 0.672841 0.640413 0.108 Uiso 1 1 calc R U . . .
C014 C -0.4258(14) 0.4511(11) 0.7051(8) 0.088(4) Uani 1 1 d . . . . .
H01D H -0.388156 0.378684 0.698853 0.133 Uiso 1 1 calc R U . . .
H01E H -0.528434 0.480747 0.674729 0.133 Uiso 1 1 calc R U . . .
H01F H -0.447595 0.447044 0.762948 0.133 Uiso 1 1 calc R U . . .
C015 C 0.0534(15) 0.5112(16) 0.1284(9) 0.133(7) Uani 1 1 d . . . . .
H01G H 0.039506 0.570229 0.154715 0.200 Uiso 1 1 calc R U . . .
H01H H 0.052131 0.442405 0.170059 0.200 Uiso 1 1 calc R U . . .
H01I H -0.038048 0.521022 0.090847 0.200 Uiso 1 1 calc R U . . .
C3 C 0.727(4) 0.748(2) 0.0584(19) 0.085(8) Uiso 0.53(2) 1 d D . P A 1
H3 H 0.761024 0.748807 0.003916 0.103 Uiso 0.53(2) 1 calc R U P A 1
N3 N 0.821(4) 0.795(3) 0.0980(16) 0.135(11) Uiso 0.53(2) 1 d D . P A 1
N4 N 0.893(3) 0.795(2) 0.0368(17) 0.111(10) Uiso 0.47(2) 1 d D . P A 2
C4 C 0.761(5) 0.794(3) 0.1819(17) 0.155(15) Uiso 0.53(2) 1 d D . P A 1
H4A H 0.646236 0.777619 0.189667 0.233 Uiso 0.53(2) 1 calc R U P A 1
H4B H 0.765773 0.865633 0.190424 0.233 Uiso 0.53(2) 1 calc R U P A 1
H4C H 0.832897 0.740013 0.221290 0.233 Uiso 0.53(2) 1 calc R U P A 1
C6 C 1.039(4) 0.827(3) -0.017(2) 0.132(15) Uiso 0.47(2) 1 d D . P A 2
H6A H 1.049501 0.789231 -0.060075 0.197 Uiso 0.47(2) 1 calc R U P A 2
H6B H 1.140255 0.807377 0.015064 0.197 Uiso 0.47(2) 1 calc R U P A 2
H6C H 1.022577 0.904852 -0.041798 0.197 Uiso 0.47(2) 1 calc R U P A 2
C7 C 0.973(4) 0.842(4) 0.061(3) 0.21(2) Uiso 0.53(2) 1 d D . P A 1
H7A H 1.072150 0.790446 0.080877 0.310 Uiso 0.53(2) 1 calc R U P A 1
H7B H 0.978709 0.908520 0.076835 0.310 Uiso 0.53(2) 1 calc R U P A 1
H7C H 0.970066 0.857839 0.001714 0.310 Uiso 0.53(2) 1 calc R U P A 1
O8 O 0.661(2) 0.7028(12) 0.0555(11) 0.048(4) Uiso 0.47(2) 1 d . . P A 2
C13 C 0.785(3) 0.738(2) 0.0168(18) 0.066(7) Uiso 0.47(2) 1 d . . P A 2
H13 H 0.806193 0.722469 -0.034393 0.080 Uiso 0.47(2) 1 calc R U P A 2
C20 C 0.845(8) 0.836(4) 0.109(2) 0.18(2) Uiso 0.47(2) 1 d D . P A 2
H20A H 0.761001 0.794776 0.141989 0.275 Uiso 0.47(2) 1 calc R U P A 2
H20B H 0.798828 0.912450 0.091132 0.275 Uiso 0.47(2) 1 calc R U P A 2
H20C H 0.943722 0.828825 0.141805 0.275 Uiso 0.47(2) 1 calc R U P A 2
H1 H 0.584(5) 0.094(4) 0.965(2) 0.009(16) Uiso 1 1 d D . . . .
H10 H 0.153(5) 0.479(6) 0.569(6) 0.06(3) Uiso 1 1 d D . . . .

loop_
_atom_site_aniso_label
_atom_site_aniso_U_11
_atom_site_aniso_U_22
_atom_site_aniso_U_33
_atom_site_aniso_U_23
_atom_site_aniso_U_13
_atom_site_aniso_U_12
Cu01 0.0390(6) 0.0331(6) 0.0260(5) 0.0088(4) -0.0177(4) -0.0046(4)
O002 0.053(4) 0.032(3) 0.029(3) 0.006(2) -0.020(3) 0.002(3)
O003 0.026(3) 0.033(3) 0.093(5) -0.027(3) 0.013(3) 0.004(3)
O004 0.085(5) 0.037(3) 0.047(4) 0.011(3) -0.047(4) -0.014(3)
O005 0.076(5) 0.079(5) 0.039(4) -0.027(3) 0.038(3) -0.031(4)
O006 0.080(5) 0.103(6) 0.052(4) -0.062(4) 0.046(4) -0.041(4)
O007 0.048(4) 0.104(6) 0.053(5) 0.004(4) -0.002(4) -0.033(4)
O008 0.030(3) 0.041(4) 0.134(7) -0.030(4) 0.032(4) -0.007(3)
C009 0.021(4) 0.022(4) 0.010(3) -0.006(3) 0.002(3) 0.004(3)
O00A 0.038(4) 0.063(5) 0.113(6) -0.050(4) 0.022(4) 0.004(3)
C00B 0.021(4) 0.024(4) 0.012(3) -0.003(3) 0.000(3) 0.006(3)
C00C 0.022(4) 0.023(4) 0.009(3) -0.003(3) 0.001(3) 0.005(3)
O00D 0.040(4) 0.097(6) 0.055(4) -0.015(4) 0.002(3) 0.017(4)
C00E 0.020(4) 0.016(3) 0.017(4) -0.006(3) 0.002(3) 0.006(3)
C00F 0.018(4) 0.029(4) 0.016(4) 0.005(3) -0.002(3) 0.005(3)
C00G 0.020(4) 0.026(4) 0.012(3) 0.001(3) 0.003(3) 0.006(3)
C00H 0.027(4) 0.016(3) 0.015(4) 0.000(3) -0.004(3) 0.003(3)
C00I 0.023(4) 0.024(4) 0.028(4) -0.005(3) 0.007(3) -0.002(3)
C00J 0.021(4) 0.026(4) 0.016(4) -0.002(3) 0.000(3) 0.004(3)
C00K 0.030(4) 0.030(4) 0.019(4) -0.009(3) 0.008(3) -0.001(3)
C00L 0.033(4) 0.024(4) 0.018(4) 0.000(3) -0.003(3) 0.000(3)
C00M 0.034(4) 0.050(5) 0.018(4) -0.009(4) 0.002(3) -0.007(4)
C00N 0.032(4) 0.031(4) 0.021(4) -0.008(3) 0.010(3) -0.004(3)
C00O 0.023(4) 0.038(5) 0.022(4) 0.006(4) -0.002(3) 0.000(3)
C00P 0.033(4) 0.021(4) 0.035(4) -0.009(3) 0.000(3) 0.000(3)
C00Q 0.028(4) 0.023(4) 0.024(4) 0.001(3) -0.001(3) 0.005(3)
C00R 0.021(4) 0.025(4) 0.038(4) -0.008(3) 0.003(3) 0.002(3)
C00S 0.029(4) 0.018(4) 0.036(4) -0.011(3) 0.008(3) 0.002(3)
C00T 0.028(4) 0.037(5) 0.025(4) -0.004(3) -0.009(3) -0.002(3)
N00U 0.032(4) 0.076(6) 0.072(6) -0.039(5) 0.005(4) -0.003(4)
C00V 0.026(4) 0.025(4) 0.044(5) -0.010(4) 0.002(3) -0.004(3)
C00W 0.033(4) 0.036(5) 0.024(4) 0.002(3) 0.004(3) -0.010(3)
C00X 0.042(5) 0.045(5) 0.021(4) -0.019(4) 0.008(3) -0.006(4)
C00Z 0.031(5) 0.033(5) 0.051(5) -0.010(4) 0.009(4) 0.003(4)
C010 0.042(5) 0.061(6) 0.021(4) -0.018(4) 0.014(4) -0.011(4)
C011 0.040(6) 0.060(6) 0.076(7) -0.040(6) 0.002(5) 0.005(5)
C012 0.034(6) 0.109(10) 0.039(6) 0.009(6) -0.013(5) 0.003(6)
C013 0.047(6) 0.078(8) 0.102(9) -0.054(7) 0.015(6) 0.011(5)
C014 0.053(7) 0.124(11) 0.113(11) -0.068(9) 0.027(7) -0.033(7)
C015 0.042(7) 0.24(2) 0.078(9) 0.010(11) 0.013(6) -0.006(10)

loop_
_atom_type_symbol
_atom_type_description
_atom_type_scat_dispersion_real
_atom_type_scat_dispersion_imag
_atom_type_scat_source
C C 0.0033 0.0016 'International Tables Vol C Tables 4.2.6.8 and 6.1.1.4'
H H 0.0000 0.0000 'International Tables Vol C Tables 4.2.6.8 and 6.1.1.4'
N N 0.0061 0.0033 'International Tables Vol C Tables 4.2.6.8 and 6.1.1.4'
Cu Cu 0.3201 1.2651 'International Tables Vol C Tables 4.2.6.8 and 6.1.1.4'
O O 0.0106 0.0060 'International Tables Vol C Tables 4.2.6.8 and 6.1.1.4'

loop_
_geom_angle_atom_site_label_1
_geom_angle_atom_site_label_2
_geom_angle_atom_site_label_3
_geom_angle
_geom_angle_site_symmetry_1
_geom_angle_site_symmetry_3
_geom_angle_publ_flag
O00D Cu01 O004 90.1(3) . 2_665 ?
O00D Cu01 O002 89.2(3) . . ?
O004 Cu01 O002 168.2(2) 2_665 . ?
O00D Cu01 O007 167.5(3) . 2_665 ?
O004 Cu01 O007 88.8(3) 2_665 2_665 ?
O002 Cu01 O007 89.4(3) . 2_665 ?
O00D Cu01 O8 108.1(6) . . ?
O004 Cu01 O8 98.7(4) 2_665 . ?
O002 Cu01 O8 92.8(4) . . ?
O007 Cu01 O8 84.4(6) 2_665 . ?
O00D Cu01 O00Y 90.2(6) . . ?
O004 Cu01 O00Y 103.1(4) 2_665 . ?
O002 Cu01 O00Y 88.7(4) . . ?
O007 Cu01 O00Y 102.2(6) 2_665 . ?
O00D Cu01 Cu01 86.2(3) . 2_665 ?
O004 Cu01 Cu01 86.44(18) 2_665 2_665 ?
O002 Cu01 Cu01 81.72(17) . 2_665 ?
O007 Cu01 Cu01 81.2(3) 2_665 2_665 ?
O00Y Cu01 Cu01 169.8(4) . 2_665 ?
C00O O002 Cu01 125.7(5) . . ?
C00O O004 Cu01 120.7(5) . 2_665 ?
C012 O007 Cu01 126.0(7) . 2_665 ?
C00E C009 C00H 122.0(6) . 2_756 ?
C00E C009 C00B 118.7(5) . . ?
C00H C009 C00B 119.2(5) 2_756 . ?
C00N C00B C00K 119.8(6) . . ?
C00N C00B C009 120.8(6) . . ?
C00K C00B C009 119.3(6) . . ?
C00I C00C C00P 118.4(6) . . ?
C00I C00C C00E 123.1(6) . . ?
C00P C00C C00E 118.4(6) . . ?
C012 O00D Cu01 121.4(8) . . ?
C009 C00E C00H 119.4(6) . . ?
C009 C00E C00C 119.5(6) . . ?
C00H C00E C00C 120.9(6) . . ?
C00T C00F C00Q 118.4(6) . . ?
C00T C00F C00O 121.3(7) . . ?
C00Q C00F C00O 120.3(7) . . ?
C00J C00G C00L 117.9(6) . . ?
C00J C00G C00H 121.7(6) . . ?
C00L C00G C00H 120.4(6) . . ?
C009 C00H C00E 118.6(6) 2_756 . ?
C009 C00H C00G 119.5(6) 2_756 . ?
C00E C00H C00G 121.8(6) . . ?
C00C C00I C00S 120.0(7) . . ?
C00Q C00J C00G 121.5(7) . . ?
C00W C00K C00B 120.2(7) . . ?
C00T C00L C00G 120.8(7) . . ?
C00W C00M C00X 120.3(7) . . ?
C00W C00M C010 119.8(7) . . ?
C00X C00M C010 120.0(7) . . ?
C00B C00N C00X 120.5(7) . . ?
O004 C00O O002 125.4(7) . . ?
O004 C00O C00F 117.9(7) . . ?
O002 C00O C00F 116.6(7) . . ?
C00V C00P C00C 121.5(7) . . ?
C00J C00Q C00F 120.7(7) . . ?
C00S C00R C00V 118.8(7) . . ?
C00S C00R C00Z 123.0(7) . . ?
C00V C00R C00Z 118.2(7) . . ?
C00R C00S C00I 121.3(7) . . ?
C00F C00T C00L 120.8(7) . . ?
C011 N00U C013 120.6(9) . . ?
C011 N00U C014 122.1(9) . . ?
C013 N00U C014 117.3(8) . . ?
C00P C00V C00R 120.1(7) . . ?
C00K C00W C00M 120.1(7) . . ?
C00M C00X C00N 119.1(7) . . ?
C3 O00Y Cu01 115.8(18) . . ?
O008 C00Z O003 123.4(7) . . ?
O008 C00Z C00R 122.3(7) . . ?
O003 C00Z C00R 114.2(7) . . ?
O006 C010 O005 124.2(7) . . ?
O006 C010 C00M 117.2(7) . . ?
O005 C010 C00M 118.6(7) . . ?
O00A C011 N00U 124.4(9) . . ?
O00D C012 O007 125.1(11) . . ?
O00D C012 C015 118.8(14) . . ?
O007 C012 C015 116.1(14) . . ?
O00Y C3 N3 127(3) . . ?
C3 N3 C4 115(3) . . ?
C3 N3 C7 123(3) . . ?
C4 N3 C7 122(3) . . ?
C13 N4 C6 121(3) . . ?
C13 N4 C20 116(3) . . ?
C6 N4 C20 123(4) . . ?
C13 O8 Cu01 122.5(18) . . ?
O8 C13 N4 129(3) . . ?

loop_
_geom_bond_atom_site_label_1
_geom_bond_atom_site_label_2
_geom_bond_distance
_geom_bond_site_symmetry_2
_geom_bond_publ_flag
Cu01 O00D 1.942(7) . ?
Cu01 O004 1.961(5) 2_665 ?
Cu01 O002 1.961(5) . ?
Cu01 O007 1.968(8) 2_665 ?
Cu01 O8 2.117(16) . ?
Cu01 O00Y 2.184(15) . ?
Cu01 Cu01 2.615(2) 2_665 ?
O002 C00O 1.256(9) . ?
O003 C00Z 1.319(10) . ?
O004 C00O 1.232(10) . ?
O005 C010 1.272(10) . ?
O006 C010 1.246(10) . ?
O007 C012 1.235(15) . ?
O008 C00Z 1.208(10) . ?
C009 C00E 1.389(9) . ?
C009 C00H 1.404(9) 2_756 ?
C009 C00B 1.513(9) . ?
O00A C011 1.243(11) . ?
C00B C00N 1.359(10) . ?
C00B C00K 1.394(10) . ?
C00C C00I 1.382(10) . ?
C00C C00P 1.391(10) . ?
C00C C00E 1.497(9) . ?
O00D C012 1.231(15) . ?
C00E C00H 1.410(9) . ?
C00F C00T 1.366(10) . ?
C00F C00Q 1.392(10) . ?
C00F C00O 1.495(9) . ?
C00G C00J 1.374(10) . ?
C00G C00L 1.387(10) . ?
C00G C00H 1.485(9) . ?
C00I C00S 1.389(10) . ?
C00J C00Q 1.362(9) . ?
C00K C00W 1.367(10) . ?
C00L C00T 1.381(10) . ?
C00M C00W 1.376(11) . ?
C00M C00X 1.386(11) . ?
C00M C010 1.479(10) . ?
C00N C00X 1.396(10) . ?
C00P C00V 1.376(10) . ?
C00R C00S 1.381(10) . ?
C00R C00V 1.383(10) . ?
C00R C00Z 1.483(10) . ?
N00U C011 1.322(11) . ?
N00U C013 1.436(12) . ?
N00U C014 1.447(13) . ?
O00Y C3 1.23(3) . ?
C012 C015 1.520(15) . ?
C3 N3 1.320(2) . ?
N3 C4 1.450(2) . ?
N3 C7 1.450(2) . ?
N4 C13 1.31(3) . ?
N4 C6 1.450(2) . ?
N4 C20 1.450(2) . ?
O8 C13 1.21(3) . ?

loop_
_geom_hbond_atom_site_label_D
_geom_hbond_atom_site_label_H
_geom_hbond_atom_site_label_A
_geom_hbond_distance_DH
_geom_hbond_distance_HA
_geom_hbond_distance_DA
_geom_hbond_angle_DHA
_geom_hbond_site_symmetry_A
_geom_hbond_publ_flag
C011 H011 O008 0.93 2.46 3.169(11) 133.0 . yes
C13^b H13^b O007 0.93 2.23 2.77(3) 116.4 2_665 yes
O006 H1 O005 0.8211(11) 1.89(2) 2.615(8) 146(4) 2_657 yes
O003 H10 O00A 0.821(2) 1.79(3) 2.581(8) 163(9) . yes
